data_1549459
loop_
_publ_author_name
'Salvati, Anna E.'
'Law, James A.'
'Liriano, Josue'
'Frederich, James H.'

_publ_section_title
;
 Modular access to functionalized 5-8-5 fused ring systems <i>via</i> a
 photoinduced cycloisomerization reaction.
;
_journal_issue 24
_journal_name_full 'Chemical science'
_journal_page_first 5389
_journal_page_last 5393
_journal_paper_doi 10.1039/c8sc00999f
_journal_volume 9
_journal_year 2018
_chemical_formula_moiety 'C14 H16 O2'
_chemical_formula_sum 'C14 H16 O2'
_chemical_formula_weight 216.27
_space_group_crystal_system monoclinic
_space_group_IT_number 14
_space_group_name_Hall '-P 2ybc'
_space_group_name_H-M_alt 'P 1 21/c 1'
_symmetry_space_group_name_Hall '-P 2ybc'
_symmetry_space_group_name_H-M 'P 1 21/c 1'
_atom_sites_solution_hydrogens geom
_audit_creation_method SHELXL-2014/7
_audit_update_record
;
2018-01-11 deposited with the CCDC.
2018-05-23 downloaded from the CCDC.
;
_cell_angle_alpha 90
_cell_angle_beta 105.7891(5)
_cell_angle_gamma 90
_cell_formula_units_Z 4
_cell_length_a 10.7209(5)
_cell_length_b 13.1604(6)
_cell_length_c 8.2158(4)
_cell_measurement_reflns_used 5745
_cell_measurement_temperature 103(2)
_cell_measurement_theta_max 28.92
_cell_measurement_theta_min 2.51
_cell_volume 1115.44(9)
_computing_cell_refinement 'Bruker SAINT'
_computing_data_collection 'Bruker APEX2'
_computing_data_reduction 'Bruker SAINT'
_computing_molecular_graphics 'Bruker SHELXTL'
_computing_publication_material 'Bruker SHELXTL'
_computing_structure_refinement 'SHELXL-2014/7 (Sheldrick, 2014)'
_computing_structure_solution 'SHELXS-97 (Sheldrick 2008)'
_diffrn_ambient_temperature 103(2)
_diffrn_measured_fraction_theta_full 1.000
_diffrn_measured_fraction_theta_max 0.964
_diffrn_measurement_device_type 'Bruker APEX-II CCD'
_diffrn_measurement_method '\f and \w scans'
_diffrn_radiation_type MoK\a
_diffrn_radiation_wavelength 0.71073
_diffrn_reflns_av_R_equivalents 0.0212
_diffrn_reflns_av_unetI/netI 0.0166
_diffrn_reflns_Laue_measured_fraction_full 1.000
_diffrn_reflns_Laue_measured_fraction_max 0.964
_diffrn_reflns_limit_h_max 14
_diffrn_reflns_limit_h_min -14
_diffrn_reflns_limit_k_max 17
_diffrn_reflns_limit_k_min -17
_diffrn_reflns_limit_l_max 11
_diffrn_reflns_limit_l_min -10
_diffrn_reflns_number 13445
_diffrn_reflns_point_group_measured_fraction_full 1.000
_diffrn_reflns_point_group_measured_fraction_max 0.964
_diffrn_reflns_theta_full 25.242
_diffrn_reflns_theta_max 29.177
_diffrn_reflns_theta_min 1.974
_exptl_absorpt_coefficient_mu 0.085
_exptl_absorpt_correction_T_max 0.7458
_exptl_absorpt_correction_T_min 0.7151
_exptl_absorpt_correction_type empirical
_exptl_absorpt_process_details SADABS
_exptl_crystal_colour colorless
_exptl_crystal_density_diffrn 1.288
_exptl_crystal_description irregular
_exptl_crystal_F_000 464
_exptl_crystal_size_max 0.389
_exptl_crystal_size_mid 0.188
_exptl_crystal_size_min 0.149
_refine_diff_density_max 0.957
_refine_diff_density_min -0.180
_refine_diff_density_rms 0.050
_refine_ls_extinction_method none
_refine_ls_goodness_of_fit_ref 1.044
_refine_ls_hydrogen_treatment constr
_refine_ls_matrix_type full
_refine_ls_number_parameters 146
_refine_ls_number_reflns 2907
_refine_ls_number_restraints 0
_refine_ls_restrained_S_all 1.044
_refine_ls_R_factor_all 0.0539
_refine_ls_R_factor_gt 0.0470
_refine_ls_shift/su_max 0.001
_refine_ls_shift/su_mean 0.000
_refine_ls_structure_factor_coef Fsqd
_refine_ls_weighting_details 'w=1/[\s^2^(Fo^2^)+(0.0675P)^2^+0.5056P] where P=(Fo^2^+2Fc^2^)/3'
_refine_ls_weighting_scheme calc
_refine_ls_wR_factor_gt 0.1250
_refine_ls_wR_factor_ref 0.1306
_reflns_Friedel_coverage 0.000
_reflns_number_gt 2527
_reflns_number_total 2907
_reflns_threshold_expression 'I > 2\s(I)'
_cod_data_source_file c8sc00999f2.cif
_cod_data_source_block fred39a
_cod_depositor_comments 'Adding full bibliography for 1549457--1549464.cif.'
_cod_database_code 1549459
_shelx_shelxl_version_number 2014/7
_shelx_space_group_comment
; 
The symmetry employed for this shelxl refinement is uniquely defined 
by the following loop, which should always be used as a source of 
symmetry information in preference to the above space-group names. 
They are only intended as comments. 
;
_shelx_estimated_absorpt_t_min 0.968
_shelx_estimated_absorpt_t_max 0.988
_exptl_absorpt_special_details SADABS

loop_
_space_group_symop_operation_xyz
'x, y, z'
'-x, y+1/2, -z+1/2'
'-x, -y, -z'
'x, -y-1/2, z-1/2'

loop_
_atom_site_label
_atom_site_type_symbol
_atom_site_fract_x
_atom_site_fract_y
_atom_site_fract_z
_atom_site_U_iso_or_equiv
_atom_site_adp_type
_atom_site_occupancy
_atom_site_site_symmetry_order
_atom_site_calc_flag
_atom_site_refinement_flags_posn
_atom_site_refinement_flags_adp
C1 C 0.70806(13) 1.18031(10) 0.61604(17) 0.0246(3) Uani 1 1 d . .
H1A H 0.6427 1.2074 0.6696 0.029 Uiso 1 1 calc R U
H1B H 0.6945 1.2115 0.5029 0.029 Uiso 1 1 calc R U
C2 C 0.84612(13) 1.19987(10) 0.72716(19) 0.0288(3) Uani 1 1 d . .
H2A H 0.8529 1.2678 0.7805 0.035 Uiso 1 1 calc R U
H2B H 0.9098 1.1952 0.6599 0.035 Uiso 1 1 calc R U
C3 C 0.86863(13) 1.11552(10) 0.86116(18) 0.0269(3) Uani 1 1 d . .
H3A H 0.9624 1.1023 0.9087 0.032 Uiso 1 1 calc R U
H3B H 0.8310 1.1346 0.9544 0.032 Uiso 1 1 calc R U
C4 C 0.80012(12) 1.02184(9) 0.76700(15) 0.0202(2) Uani 1 1 d . .
C5 C 0.70107(11) 1.06464(9) 0.60386(15) 0.0193(2) Uani 1 1 d . .
H5 H 0.6115 1.0364 0.5827 0.023 Uiso 1 1 calc R U
C6 C 0.78281(12) 1.01567(9) 0.49273(16) 0.0215(3) Uani 1 1 d . .
H6 H 0.8273 1.0679 0.4399 0.026 Uiso 1 1 calc R U
C7 C 0.87638(12) 0.96660(10) 0.65371(16) 0.0230(3) Uani 1 1 d . .
H7 H 0.9664 0.9939 0.6747 0.028 Uiso 1 1 calc R U
C8 C 0.87602(12) 0.85252(10) 0.66091(16) 0.0245(3) Uani 1 1 d . .
H8 H 0.9321 0.8202 0.7565 0.029 Uiso 1 1 calc R U
C9 C 0.80094(12) 0.79387(9) 0.54001(15) 0.0219(3) Uani 1 1 d . .
H9 H 0.8055 0.7220 0.5503 0.026 Uiso 1 1 calc R U
C10 C 0.71158(12) 0.84104(10) 0.39164(15) 0.0217(3) Uani 1 1 d . .
C11 C 0.61243(12) 0.79168(9) 0.25639(15) 0.0207(2) Uani 1 1 d . .
C12 C 0.54460(13) 0.87349(10) 0.13304(15) 0.0246(3) Uani 1 1 d . .
H12A H 0.4507 0.8748 0.1245 0.029 Uiso 1 1 calc R U
H12B H 0.5561 0.8610 0.0192 0.029 Uiso 1 1 calc R U
C13 C 0.60871(13) 0.97411(10) 0.20554(16) 0.0240(3) Uani 1 1 d . .
H13A H 0.6518 1.0067 0.1267 0.029 Uiso 1 1 calc R U
H13B H 0.5442 1.0218 0.2287 0.029 Uiso 1 1 calc R U
C14 C 0.70583(12) 0.94284(10) 0.36612(15) 0.0220(3) Uani 1 1 d . .
O1 O 0.58492(9) 0.70110(7) 0.24407(11) 0.0255(2) Uani 1 1 d . .
O2 O 0.75436(10) 0.96159(7) 0.88045(11) 0.0254(2) Uani 1 1 d . .
H2 H 0.7115 0.9125 0.8280 0.038 Uiso 1 1 calc R U

loop_
_atom_site_aniso_label
_atom_site_aniso_U_11
_atom_site_aniso_U_22
_atom_site_aniso_U_33
_atom_site_aniso_U_23
_atom_site_aniso_U_13
_atom_site_aniso_U_12
C1 0.0274(6) 0.0181(6) 0.0300(6) -0.0002(5) 0.0107(5) 0.0010(5)
C2 0.0281(7) 0.0207(6) 0.0395(8) -0.0072(5) 0.0125(6) -0.0070(5)
C3 0.0253(6) 0.0235(6) 0.0295(6) -0.0085(5) 0.0032(5) -0.0026(5)
C4 0.0210(5) 0.0184(5) 0.0210(6) -0.0026(4) 0.0053(4) -0.0005(4)
C5 0.0194(5) 0.0183(5) 0.0207(5) -0.0013(4) 0.0064(4) -0.0015(4)
C6 0.0246(6) 0.0193(5) 0.0234(6) 0.0000(4) 0.0111(5) -0.0015(4)
C7 0.0183(5) 0.0241(6) 0.0267(6) -0.0045(5) 0.0061(5) 0.0004(4)
C8 0.0213(6) 0.0250(6) 0.0248(6) -0.0016(5) 0.0023(5) 0.0089(5)
C9 0.0247(6) 0.0194(5) 0.0213(6) 0.0006(4) 0.0060(5) 0.0063(4)
C10 0.0278(6) 0.0205(6) 0.0166(5) 0.0000(4) 0.0054(5) 0.0023(4)
C11 0.0243(6) 0.0221(6) 0.0168(5) 0.0002(4) 0.0073(4) 0.0032(4)
C12 0.0304(6) 0.0255(6) 0.0169(5) 0.0027(4) 0.0049(5) 0.0043(5)
C13 0.0315(6) 0.0222(6) 0.0188(6) 0.0046(4) 0.0077(5) 0.0049(5)
C14 0.0277(6) 0.0222(6) 0.0172(5) 0.0010(4) 0.0082(5) 0.0033(5)
O1 0.0296(5) 0.0228(4) 0.0237(4) -0.0006(3) 0.0066(4) -0.0005(4)
O2 0.0356(5) 0.0207(4) 0.0210(4) -0.0005(3) 0.0095(4) -0.0005(4)

loop_
_atom_type_symbol
_atom_type_description
_atom_type_scat_dispersion_real
_atom_type_scat_dispersion_imag
_atom_type_scat_source
C C 0.0033 0.0016 'International Tables Vol C Tables 4.2.6.8 and 6.1.1.4'
H H 0.0000 0.0000 'International Tables Vol C Tables 4.2.6.8 and 6.1.1.4'
O O 0.0106 0.0060 'International Tables Vol C Tables 4.2.6.8 and 6.1.1.4'

loop_
_geom_angle_atom_site_label_1
_geom_angle_atom_site_label_2
_geom_angle_atom_site_label_3
_geom_angle
C5 C1 C2 103.21(10)
C5 C1 H1A 111.1
C2 C1 H1A 111.1
C5 C1 H1B 111.1
C2 C1 H1B 111.1
H1A C1 H1B 109.1
C1 C2 C3 104.08(10)
C1 C2 H2A 110.9
C3 C2 H2A 110.9
C1 C2 H2B 110.9
C3 C2 H2B 110.9
H2A C2 H2B 109.0
C4 C3 C2 105.04(11)
C4 C3 H3A 110.7
C2 C3 H3A 110.7
C4 C3 H3B 110.7
C2 C3 H3B 110.7
H3A C3 H3B 108.8
O2 C4 C3 108.90(10)
O2 C4 C5 119.34(10)
C3 C4 C5 105.19(10)
O2 C4 C7 117.48(10)
C3 C4 C7 114.54(10)
C5 C4 C7 90.02(9)
C1 C5 C6 115.06(10)
C1 C5 C4 106.98(10)
C6 C5 C4 89.67(9)
C1 C5 H5 114.2
C6 C5 H5 114.2
C4 C5 H5 114.2
C14 C6 C7 115.52(10)
C14 C6 C5 112.38(10)
C7 C6 C5 90.50(9)
C14 C6 H6 112.2
C7 C6 H6 112.2
C5 C6 H6 112.2
C8 C7 C6 115.94(10)
C8 C7 C4 115.52(11)
C6 C7 C4 89.57(9)
C8 C7 H7 111.4
C6 C7 H7 111.4
C4 C7 H7 111.4
C9 C8 C7 123.63(11)
C9 C8 H8 118.2
C7 C8 H8 118.2
C8 C9 C10 119.80(11)
C8 C9 H9 120.1
C10 C9 H9 120.1
C14 C10 C11 109.16(11)
C14 C10 C9 122.59(12)
C11 C10 C9 128.16(11)
O1 C11 C10 127.08(11)
O1 C11 C12 124.94(11)
C10 C11 C12 107.96(10)
C11 C12 C13 105.64(10)
C11 C12 H12A 110.6
C13 C12 H12A 110.6
C11 C12 H12B 110.6
C13 C12 H12B 110.6
H12A C12 H12B 108.7
C14 C13 C12 103.60(10)
C14 C13 H13A 111.0
C12 C13 H13A 111.0
C14 C13 H13B 111.0
C12 C13 H13B 111.0
H13A C13 H13B 109.0
C10 C14 C6 122.38(11)
C10 C14 C13 113.52(11)
C6 C14 C13 123.97(11)
C4 O2 H2 109.5

loop_
_geom_bond_atom_site_label_1
_geom_bond_atom_site_label_2
_geom_bond_distance
C1 C5 1.5260(17)
C1 C2 1.5347(19)
C1 H1A 0.9900
C1 H1B 0.9900
C2 C3 1.535(2)
C2 H2A 0.9900
C2 H2B 0.9900
C3 C4 1.5326(17)
C3 H3A 0.9900
C3 H3B 0.9900
C4 O2 1.4096(15)
C4 C5 1.5706(17)
C4 C7 1.5739(17)
C5 C6 1.5660(16)
C5 H5 1.0000
C6 C14 1.4881(17)
C6 C7 1.5655(18)
C6 H6 1.0000
C7 C8 1.5026(18)
C7 H7 1.0000
C8 C9 1.3398(18)
C8 H8 0.9500
C9 C10 1.4675(17)
C9 H9 0.9500
C10 C14 1.3549(17)
C10 C11 1.4642(17)
C11 O1 1.2256(15)
C11 C12 1.5211(17)
C12 C13 1.5356(18)
C12 H12A 0.9900
C12 H12B 0.9900
C13 C14 1.4988(17)
C13 H13A 0.9900
C13 H13B 0.9900
O2 H2 0.8400

loop_
_geom_torsion_atom_site_label_1
_geom_torsion_atom_site_label_2
_geom_torsion_atom_site_label_3
_geom_torsion_atom_site_label_4
_geom_torsion
C5 C1 C2 C3 -38.96(13)
C1 C2 C3 C4 36.76(13)
C2 C3 C4 O2 -148.81(11)
C2 C3 C4 C5 -19.79(13)
C2 C3 C4 C7 77.36(13)
C2 C1 C5 C6 -71.28(13)
C2 C1 C5 C4 26.55(13)
O2 C4 C5 C1 118.22(11)
C3 C4 C5 C1 -4.30(13)
C7 C4 C5 C1 -119.80(10)
O2 C4 C5 C6 -125.60(10)
C3 C4 C5 C6 111.87(10)
C7 C4 C5 C6 -3.62(9)
C1 C5 C6 C14 -129.70(11)
C4 C5 C6 C14 121.65(10)
C1 C5 C6 C7 112.29(11)
C4 C5 C6 C7 3.64(9)
C14 C6 C7 C8 -0.46(15)
C5 C6 C7 C8 114.76(11)
C14 C6 C7 C4 -118.86(11)
C5 C6 C7 C4 -3.63(9)
O2 C4 C7 C8 8.40(16)
C3 C4 C7 C8 138.10(12)
C5 C4 C7 C8 -115.14(11)
O2 C4 C7 C6 127.16(11)
C3 C4 C7 C6 -103.13(11)
C5 C4 C7 C6 3.62(9)
C6 C7 C8 C9 -0.45(18)
C4 C7 C8 C9 102.44(15)
C7 C8 C9 C10 -0.91(19)
C8 C9 C10 C14 3.53(19)
C8 C9 C10 C11 -172.70(12)
C14 C10 C11 O1 -175.58(12)
C9 C10 C11 O1 1.1(2)
C14 C10 C11 C12 2.77(14)
C9 C10 C11 C12 179.40(12)
O1 C11 C12 C13 177.60(12)
C10 C11 C12 C13 -0.79(13)
C11 C12 C13 C14 -1.23(13)
C11 C10 C14 C6 172.25(11)
C9 C10 C14 C6 -4.61(19)
C11 C10 C14 C13 -3.77(15)
C9 C10 C14 C13 179.37(11)
C7 C6 C14 C10 2.97(17)
C5 C6 C14 C10 -98.98(14)
C7 C6 C14 C13 178.58(11)
C5 C6 C14 C13 76.62(15)
C12 C13 C14 C10 3.14(14)
C12 C13 C14 C6 -172.81(11)
